data_7031586
loop_
_publ_author_name
'Saha, Debraj'
'Maity, Tanmoy'
'Koner, Subratanath'

_publ_section_title
;
 Alkaline earth metal-based metal-organic framework: hydrothermal
 synthesis, X-ray structure and heterogeneously catalyzed Claisen-Schmidt
 reaction.
;
_journal_issue 34
_journal_name_full 'Dalton transactions (Cambridge, England : 2003)'
_journal_page_first 13006
_journal_paper_doi 10.1039/c4dt00575a
_journal_volume 43
_journal_year 2014
_chemical_formula_sum 'C7 H7 Mg N O7'
_chemical_formula_weight 241.45
_chemical_name_systematic
;
 ?
;
_space_group_IT_number 14
_symmetry_cell_setting monoclinic
_symmetry_space_group_name_Hall '-P 2ybc'
_symmetry_space_group_name_H-M 'P 1 21/c 1'
_atom_sites_solution_hydrogens geom
_atom_sites_solution_primary direct
_atom_sites_solution_secondary difmap
_audit_creation_method SHELXL-97
_cell_angle_alpha 90.00
_cell_angle_beta 91.2790(10)
_cell_angle_gamma 90.00
_cell_formula_units_Z 4
_cell_length_a 4.74600(10)
_cell_length_b 21.0254(6)
_cell_length_c 8.6046(2)
_cell_measurement_reflns_used 120
_cell_measurement_temperature 296(2)
_cell_measurement_theta_max 30
_cell_measurement_theta_min 3
_cell_volume 858.41(4)
_computing_structure_refinement 'SHELXL-97 (Sheldrick, 1997)'
_diffrn_ambient_temperature 296(2)
_diffrn_measured_fraction_theta_full 0.998
_diffrn_measured_fraction_theta_max 0.998
_diffrn_radiation_monochromator graphite
_diffrn_radiation_source 'fine-focus sealed tube'
_diffrn_radiation_type MoK\a
_diffrn_radiation_wavelength 0.71073
_diffrn_reflns_av_R_equivalents 0.0233
_diffrn_reflns_av_sigmaI/netI 0.0144
_diffrn_reflns_limit_h_max 6
_diffrn_reflns_limit_h_min -6
_diffrn_reflns_limit_k_max 26
_diffrn_reflns_limit_k_min -26
_diffrn_reflns_limit_l_max 11
_diffrn_reflns_limit_l_min -11
_diffrn_reflns_number 13772
_diffrn_reflns_theta_full 27.16
_diffrn_reflns_theta_max 27.16
_diffrn_reflns_theta_min 1.94
_exptl_absorpt_coefficient_mu 0.232
_exptl_absorpt_correction_T_max 0.950
_exptl_absorpt_correction_T_min 0.946
_exptl_absorpt_correction_type multi-scan
_exptl_absorpt_process_details SADABAS
_exptl_crystal_colour colourless
_exptl_crystal_density_diffrn 1.868
_exptl_crystal_density_method 'not measured'
_exptl_crystal_description block
_exptl_crystal_F_000 496
_exptl_crystal_size_max 0.24
_exptl_crystal_size_mid 0.23
_exptl_crystal_size_min 0.22
_refine_diff_density_max 0.354
_refine_diff_density_min -0.504
_refine_diff_density_rms 0.112
_refine_ls_extinction_method none
_refine_ls_goodness_of_fit_ref 1.127
_refine_ls_hydrogen_treatment mixed
_refine_ls_matrix_type full
_refine_ls_number_parameters 173
_refine_ls_number_reflns 1898
_refine_ls_number_restraints 0
_refine_ls_restrained_S_all 1.127
_refine_ls_R_factor_all 0.0342
_refine_ls_R_factor_gt 0.0333
_refine_ls_shift/su_max 0.048
_refine_ls_shift/su_mean 0.008
_refine_ls_structure_factor_coef Fsqd
_refine_ls_weighting_details 'calc w=1/[\s^2^(Fo^2^)+(0.0497P)^2^+0.3826P] where P=(Fo^2^+2Fc^2^)/3'
_refine_ls_weighting_scheme calc
_refine_ls_wR_factor_gt 0.0882
_refine_ls_wR_factor_ref 0.0890
_reflns_number_gt 1834
_reflns_number_total 1898
_reflns_threshold_expression >2sigma(I)
_cod_data_source_file c4dt00575a2.cif
_cod_data_source_block try
_cod_depositor_comments 'Adding full bibliography for 7031586--7031587.cif.'
_cod_original_sg_symbol_H-M P21/c
_cod_database_code 7031586

loop_
_symmetry_equiv_pos_as_xyz
'x, y, z'
'-x, y+1/2, -z+1/2'
'-x, -y, -z'
'x, -y-1/2, z-1/2'

loop_
_atom_site_label
_atom_site_type_symbol
_atom_site_fract_x
_atom_site_fract_y
_atom_site_fract_z
_atom_site_U_iso_or_equiv
_atom_site_adp_type
_atom_site_occupancy
_atom_site_symmetry_multiplicity
_atom_site_calc_flag
Mg1 Mg 0.31050(9) 0.62019(2) 0.68303(5) 0.01555(15) Uani 1 1 d
O1 O 0.0244(2) 0.44267(5) 1.35795(11) 0.0202(2) Uani 1 1 d
O2 O 0.1025(2) 0.64364(5) 0.88719(12) 0.0211(2) Uani 1 1 d
O3 O 0.4726(2) 0.60370(5) 0.46421(11) 0.0189(2) Uani 1 1 d
O4 O 0.4575(3) 0.69726(5) 0.34136(15) 0.0345(3) Uani 1 1 d
O5 O 0.5702(2) 0.54718(5) 0.76938(12) 0.0203(2) Uani 1 1 d
O6 O 0.6156(2) 0.68724(5) 0.74023(13) 0.0223(2) Uani 1 1 d
H6 H 0.564(5) 0.7259(11) 0.771(3) 0.041(6) Uiso 1 1 d
H7 H 0.748(5) 0.6777(11) 0.790(3) 0.042(6) Uiso 1 1 d
O7 O 0.1049(2) 0.69720(6) 0.57859(14) 0.0284(3) Uani 1 1 d
H5 H -0.063(6) 0.7025(12) 0.582(3) 0.059(8) Uiso 1 1 d
H4 H 0.168(6) 0.7093(14) 0.493(3) 0.071(8) Uiso 1 1 d
N1 N -0.1148(2) 0.56215(5) 1.29354(13) 0.0165(2) Uani 1 1 d
H1 H -0.167(4) 0.5451(9) 1.376(2) 0.024(4) Uiso 1 1 d
C1 C 0.1929(3) 0.47117(6) 1.27158(15) 0.0154(3) Uani 1 1 d
C2 C 0.0902(3) 0.53496(6) 1.21032(15) 0.0152(3) Uani 1 1 d
C3 C 0.1770(3) 0.56264(6) 1.07591(15) 0.0163(3) Uani 1 1 d
H3 H 0.322(4) 0.5433(9) 1.020(2) 0.027(5) Uiso 1 1 d
C4 C 0.0450(3) 0.61908(6) 1.01862(15) 0.0161(3) Uani 1 1 d
C5 C 0.5446(3) 0.64208(6) 0.36132(15) 0.0170(3) Uani 1 1 d
C6 C -0.2363(3) 0.61751(6) 1.25042(15) 0.0156(3) Uani 1 1 d
C7 C -0.1637(3) 0.64663(6) 1.11574(16) 0.0181(3) Uani 1 1 d
H2 H -0.250(4) 0.6831(9) 1.086(2) 0.023(4) Uiso 1 1 d

loop_
_atom_site_aniso_label
_atom_site_aniso_U_11
_atom_site_aniso_U_22
_atom_site_aniso_U_33
_atom_site_aniso_U_23
_atom_site_aniso_U_13
_atom_site_aniso_U_12
Mg1 0.0161(2) 0.0158(2) 0.0150(2) 0.00244(16) 0.00600(17) 0.00228(15)
O1 0.0196(5) 0.0200(5) 0.0213(5) 0.0046(4) 0.0052(4) -0.0008(4)
O2 0.0250(5) 0.0237(5) 0.0149(5) 0.0042(4) 0.0084(4) 0.0048(4)
O3 0.0219(5) 0.0185(5) 0.0168(5) 0.0026(4) 0.0080(4) 0.0030(4)
O4 0.0452(7) 0.0203(5) 0.0392(7) 0.0104(5) 0.0275(6) 0.0123(5)
O5 0.0188(5) 0.0209(5) 0.0214(5) 0.0045(4) 0.0068(4) 0.0061(4)
O6 0.0199(5) 0.0200(5) 0.0269(5) -0.0029(4) 0.0020(4) 0.0026(4)
O7 0.0252(6) 0.0323(6) 0.0281(6) 0.0122(5) 0.0120(4) 0.0112(4)
N1 0.0177(5) 0.0179(5) 0.0140(5) 0.0033(4) 0.0061(4) 0.0021(4)
C1 0.0168(6) 0.0157(6) 0.0138(6) -0.0002(5) 0.0012(4) 0.0003(5)
C2 0.0142(6) 0.0157(6) 0.0157(6) -0.0003(5) 0.0020(4) 0.0008(4)
C3 0.0157(6) 0.0180(6) 0.0156(6) -0.0010(5) 0.0050(5) 0.0013(5)
C4 0.0170(6) 0.0184(6) 0.0131(6) -0.0003(5) 0.0037(5) -0.0013(5)
C5 0.0176(6) 0.0177(6) 0.0159(6) -0.0002(5) 0.0054(5) 0.0010(5)
C6 0.0159(6) 0.0155(6) 0.0154(6) -0.0012(5) 0.0036(5) 0.0004(4)
C7 0.0211(6) 0.0160(6) 0.0174(6) 0.0017(5) 0.0052(5) 0.0040(5)

loop_
_atom_type_symbol
_atom_type_description
_atom_type_scat_dispersion_real
_atom_type_scat_dispersion_imag
_atom_type_scat_source
C C 0.0033 0.0016 'International Tables Vol C Tables 4.2.6.8 and 6.1.1.4'
H H 0.0000 0.0000 'International Tables Vol C Tables 4.2.6.8 and 6.1.1.4'
N N 0.0061 0.0033 'International Tables Vol C Tables 4.2.6.8 and 6.1.1.4'
O O 0.0106 0.0060 'International Tables Vol C Tables 4.2.6.8 and 6.1.1.4'
Mg Mg 0.0486 0.0363 'International Tables Vol C Tables 4.2.6.8 and 6.1.1.4'

loop_
_geom_angle_atom_site_label_1
_geom_angle_atom_site_label_2
_geom_angle_atom_site_label_3
_geom_angle
_geom_angle_site_symmetry_1
_geom_angle_site_symmetry_3
O6 Mg1 O3 93.31(4) . .
O6 Mg1 O7 83.79(5) . .
O3 Mg1 O7 85.30(4) . .
O6 Mg1 O1 173.98(5) . 3_567
O3 Mg1 O1 92.13(4) . 3_567
O7 Mg1 O1 94.09(5) . 3_567
O6 Mg1 O2 88.88(4) . .
O3 Mg1 O2 172.06(4) . .
O7 Mg1 O2 87.35(4) . .
O1 Mg1 O2 85.38(4) 3_567 .
O6 Mg1 O5 90.67(5) . .
O3 Mg1 O5 88.42(4) . .
O7 Mg1 O5 171.37(5) . .
O1 Mg1 O5 92.05(4) 3_567 .
O2 Mg1 O5 99.19(4) . .
C1 O1 Mg1 133.90(9) . 3_567
C4 O2 Mg1 139.60(9) . .
C5 O3 Mg1 130.23(9) . .
C1 O5 Mg1 130.83(9) 3_667 .
Mg1 O6 H6 119.7(14) . .
Mg1 O6 H7 120.3(17) . .
H6 O6 H7 107(2) . .
Mg1 O7 H5 123.1(19) . .
Mg1 O7 H4 116(2) . .
H5 O7 H4 111(3) . .
C6 N1 C2 121.97(11) . .
C6 N1 H1 118.0(12) . .
C2 N1 H1 120.0(12) . .
O5 C1 O1 127.55(12) 3_667 .
O5 C1 C2 117.38(11) 3_667 .
O1 C1 C2 115.07(11) . .
N1 C2 C3 120.26(12) . .
N1 C2 C1 114.85(11) . .
C3 C2 C1 124.74(11) . .
C2 C3 C4 120.58(12) . .
C2 C3 H3 119.1(12) . .
C4 C3 H3 120.3(12) . .
O2 C4 C3 122.78(12) . .
O2 C4 C7 121.13(12) . .
C3 C4 C7 116.07(12) . .
O4 C5 O3 127.21(12) . .
O4 C5 C6 117.49(12) . 1_654
O3 C5 C6 115.29(11) . 1_654
N1 C6 C7 120.53(12) . .
N1 C6 C5 114.58(11) . 1_456
C7 C6 C5 124.89(12) . 1_456
C6 C7 C4 120.40(12) . .
C6 C7 H2 120.1(12) . .
C4 C7 H2 119.5(12) . .

loop_
_geom_bond_atom_site_label_1
_geom_bond_atom_site_label_2
_geom_bond_distance
_geom_bond_site_symmetry_2
Mg1 O6 2.0724(12) .
Mg1 O3 2.0788(10) .
Mg1 O7 2.0839(12) .
Mg1 O1 2.0910(11) 3_567
Mg1 O2 2.0931(10) .
Mg1 O5 2.0944(10) .
O1 C1 1.2559(16) .
O1 Mg1 2.0910(11) 3_567
O2 C4 1.2783(16) .
O3 C5 1.2511(16) .
O4 C5 1.2423(17) .
O5 C1 1.2471(16) 3_667
O6 H6 0.89(2) .
O6 H7 0.78(3) .
O7 H5 0.80(3) .
O7 H4 0.84(3) .
N1 C6 1.3473(17) .
N1 C2 1.3481(16) .
N1 H1 0.84(2) .
C1 O5 1.2471(16) 3_667
C1 C2 1.5175(18) .
C2 C3 1.3664(18) .
C3 C4 1.4250(18) .
C3 H3 0.94(2) .
C4 C7 1.4323(18) .
C5 C6 1.5176(17) 1_654
C6 C7 1.3617(19) .
C6 C5 1.5176(17) 1_456
C7 H2 0.904(19) .
